data_1546007
loop_
_publ_author_name
'Purkait, Anisha'
'Roy, Subhra Kanti'
'Srivastava, Hemant Kumar'
'Jana, Chandan K.'

_publ_section_title
;
 Metal-Free Sequential C(sp2)--H/OH and C(sp3)--H Aminations of
 Nitrosoarenes and N-Heterocycles to Ring-Fused Imidazoles
;
_journal_name_full 'Organic Letters'
_journal_paper_doi 10.1021/acs.orglett.7b00832
_journal_year 2017
_chemical_formula_moiety 'C14 H12 N2, H2 O'
_chemical_formula_sum 'C14 H14 N2 O'
_chemical_formula_weight 226.27
_space_group_crystal_system trigonal
_space_group_IT_number 148
_space_group_name_Hall '-R 3'
_space_group_name_H-M_alt 'R -3 :H'
_symmetry_space_group_name_Hall '-R 3'
_symmetry_space_group_name_H-M 'R -3 :H'
_atom_sites_solution_hydrogens mixed
_audit_creation_method SHELXL-2014/7
_cell_angle_alpha 90
_cell_angle_beta 90
_cell_angle_gamma 120
_cell_formula_units_Z 18
_cell_length_a 28.764(4)
_cell_length_b 28.764(4)
_cell_length_c 7.4790(11)
_cell_measurement_reflns_used 460
_cell_measurement_temperature 298(2)
_cell_measurement_theta_max 11.89
_cell_measurement_theta_min 2.45
_cell_volume 5358.9(13)
_computing_structure_refinement 'SHELXL-2014/7 (Sheldrick, 2014)'
_diffrn_ambient_temperature 298(2)
_diffrn_measured_fraction_theta_full 0.997
_diffrn_measured_fraction_theta_max 0.997
_diffrn_measurement_device_type 'CCD area detector'
_diffrn_measurement_method 'phi and omega scans'
_diffrn_radiation_type MoK\a
_diffrn_radiation_wavelength 0.71073
_diffrn_reflns_av_R_equivalents 0.1300
_diffrn_reflns_av_unetI/netI 0.1428
_diffrn_reflns_Laue_measured_fraction_full 0.997
_diffrn_reflns_Laue_measured_fraction_max 0.997
_diffrn_reflns_limit_h_max 34
_diffrn_reflns_limit_h_min -30
_diffrn_reflns_limit_k_max 32
_diffrn_reflns_limit_k_min -34
_diffrn_reflns_limit_l_max 8
_diffrn_reflns_limit_l_min -8
_diffrn_reflns_number 13057
_diffrn_reflns_point_group_measured_fraction_full 0.997
_diffrn_reflns_point_group_measured_fraction_max 0.997
_diffrn_reflns_theta_full 25.242
_diffrn_reflns_theta_max 25.250
_diffrn_reflns_theta_min 1.416
_exptl_absorpt_coefficient_mu 0.081
_exptl_absorpt_correction_type multi-scan
_exptl_absorpt_process_details SADABS
_exptl_crystal_colour colourless
_exptl_crystal_density_diffrn 1.262
_exptl_crystal_description needle
_exptl_crystal_F_000 2160.0
_exptl_crystal_size_max 0.28
_exptl_crystal_size_mid 0.22
_exptl_crystal_size_min 0.19
_exptl_transmission_factor_max 0.985
_exptl_transmission_factor_min 0.979
_refine_diff_density_max 0.141
_refine_diff_density_min -0.193
_refine_diff_density_rms 0.037
_refine_ls_extinction_method none
_refine_ls_goodness_of_fit_ref 1.084
_refine_ls_hydrogen_treatment mixed
_refine_ls_matrix_type full
_refine_ls_number_parameters 162
_refine_ls_number_reflns 2142
_refine_ls_number_restraints 0
_refine_ls_restrained_S_all 1.084
_refine_ls_R_factor_all 0.2253
_refine_ls_R_factor_gt 0.0585
_refine_ls_shift/su_max 0.000
_refine_ls_shift/su_mean 0.000
_refine_ls_structure_factor_coef Fsqd
_refine_ls_weighting_details 'w=1/[\s^2^(Fo^2^)+(0.0100P)^2^+0.9000P] where P=(Fo^2^+2Fc^2^)/3'
_refine_ls_weighting_scheme calc
_refine_ls_wR_factor_gt 0.0717
_refine_ls_wR_factor_ref 0.0929
_reflns_Friedel_coverage 0.000
_reflns_number_gt 699
_reflns_number_total 2142
_reflns_threshold_expression 'I > 2\s(I)'
_cod_data_source_file ol7b00832_si_004.cif
_cod_data_source_block 111
_cod_original_cell_volume 5358.9(17)
_cod_database_code 1546007
_shelx_shelxl_version_number 2014/7
_shelx_space_group_comment
;
The symmetry employed for this shelxl refinement is uniquely defined
by the following loop, which should always be used as a source of
symmetry information in preference to the above space-group names.
They are only intended as comments.
;

loop_
_space_group_symop_operation_xyz
'x, y, z'
'-y, x-y, z'
'-x+y, -x, z'
'x+2/3, y+1/3, z+1/3'
'-y+2/3, x-y+1/3, z+1/3'
'-x+y+2/3, -x+1/3, z+1/3'
'x+1/3, y+2/3, z+2/3'
'-y+1/3, x-y+2/3, z+2/3'
'-x+y+1/3, -x+2/3, z+2/3'
'-x, -y, -z'
'y, -x+y, -z'
'x-y, x, -z'
'-x+2/3, -y+1/3, -z+1/3'
'y+2/3, -x+y+1/3, -z+1/3'
'x-y+2/3, x+1/3, -z+1/3'
'-x+1/3, -y+2/3, -z+2/3'
'y+1/3, -x+y+2/3, -z+2/3'
'x-y+1/3, x+2/3, -z+2/3'

loop_
_atom_site_label
_atom_site_type_symbol
_atom_site_fract_x
_atom_site_fract_y
_atom_site_fract_z
_atom_site_U_iso_or_equiv
_atom_site_adp_type
_atom_site_occupancy
_atom_site_site_symmetry_order
_atom_site_calc_flag
_atom_site_refinement_flags_posn
_atom_site_refinement_flags_adp
N1 N 0.10307(12) 0.29803(14) 0.1569(4) 0.0625(9) Uani 1 1 d . .
N2 N 0.18905(14) 0.33724(14) 0.0698(4) 0.0663(9) Uani 1 1 d . .
C1 C 0.21771(17) 0.42717(15) 0.0010(5) 0.0934(14) Uani 1 1 d . .
H1A H 0.2197 0.4386 -0.1221 0.112 Uiso 1 1 calc R U
H1B H 0.2399 0.4585 0.0738 0.112 Uiso 1 1 calc R U
C2 C 0.23748(16) 0.38614(17) 0.0161(5) 0.0915(14) Uani 1 1 d . .
H2A H 0.2508 0.3815 -0.0977 0.110 Uiso 1 1 calc R U
H2B H 0.2655 0.3972 0.1055 0.110 Uiso 1 1 calc R U
C3 C 0.1458(2) 0.34268(18) 0.1050(5) 0.0643(11) Uani 1 1 d . .
C4 C 0.15865(16) 0.39888(16) 0.0675(5) 0.0829(13) Uani 1 1 d . .
H4A H 0.1554 0.4159 0.1749 0.099 Uiso 1 1 calc R U
H4B H 0.1350 0.3996 -0.0237 0.099 Uiso 1 1 calc R U
C5 C 0.17432(17) 0.28488(18) 0.1046(5) 0.0623(11) Uani 1 1 d . .
C6 C 0.12063(17) 0.26029(17) 0.1575(4) 0.0572(10) Uani 1 1 d . .
C7 C 0.09175(17) 0.20496(17) 0.1991(5) 0.0599(10) Uani 1 1 d . .
C8 C 0.11958(19) 0.1762(2) 0.1812(5) 0.0713(12) Uani 1 1 d . .
C9 C 0.1743(2) 0.2030(2) 0.1274(5) 0.0806(13) Uani 1 1 d . .
H9 H 0.1918 0.1833 0.1176 0.097 Uiso 1 1 calc R U
C10 C 0.20226(16) 0.2567(2) 0.0896(5) 0.0784(13) Uani 1 1 d . .
H10 H 0.2381 0.2737 0.0554 0.094 Uiso 1 1 calc R U
C11 C 0.0913(2) 0.1206(2) 0.2190(6) 0.1003(16) Uani 1 1 d . .
H11 H 0.1086 0.1007 0.2071 0.120 Uiso 1 1 calc R U
C12 C 0.0393(2) 0.09568(19) 0.2724(7) 0.1187(19) Uani 1 1 d . .
H12 H 0.0215 0.0590 0.2950 0.142 Uiso 1 1 calc R U
C13 C 0.01218(17) 0.1240(2) 0.2939(6) 0.1032(16) Uani 1 1 d . .
H13 H -0.0232 0.1066 0.3336 0.124 Uiso 1 1 calc R U
C14 C 0.03799(18) 0.17784(18) 0.2563(5) 0.0738(12) Uani 1 1 d . .
H14 H 0.0197 0.1967 0.2688 0.089 Uiso 1 1 calc R U
O1 O 0.01394(16) 0.31756(16) 0.1975(6) 0.1045(14) Uani 1 1 d . .
H1J H 0.0408(16) 0.3087(15) 0.200(6) 0.14(2) Uiso 1 1 d . .
H1H H 0.0058(19) 0.3201(19) 0.289(7) 0.13(3) Uiso 1 1 d . .

loop_
_atom_site_aniso_label
_atom_site_aniso_U_11
_atom_site_aniso_U_22
_atom_site_aniso_U_33
_atom_site_aniso_U_23
_atom_site_aniso_U_13
_atom_site_aniso_U_12
N1 0.067(2) 0.064(2) 0.057(2) -0.0004(18) -0.0024(18) 0.034(2)
N2 0.067(3) 0.071(3) 0.049(2) -0.0016(19) 0.0011(18) 0.025(3)
C1 0.108(4) 0.074(3) 0.066(3) 0.000(3) -0.014(3) 0.021(3)
C2 0.082(3) 0.084(3) 0.073(3) -0.002(3) 0.006(3) 0.015(3)
C3 0.080(4) 0.069(4) 0.048(3) -0.007(2) -0.010(2) 0.040(3)
C4 0.118(4) 0.074(3) 0.056(3) -0.001(2) -0.006(3) 0.048(3)
C5 0.067(3) 0.074(4) 0.049(3) -0.008(2) -0.005(2) 0.037(3)
C6 0.062(3) 0.064(3) 0.048(3) -0.004(2) -0.003(2) 0.033(3)
C7 0.059(3) 0.064(3) 0.052(3) -0.005(2) -0.013(2) 0.027(3)
C8 0.079(4) 0.072(4) 0.070(3) -0.012(3) -0.017(3) 0.043(3)
C9 0.097(4) 0.104(4) 0.071(3) -0.021(3) -0.016(3) 0.074(3)
C10 0.074(3) 0.096(4) 0.069(3) -0.006(3) -0.001(2) 0.045(3)
C11 0.102(4) 0.081(4) 0.125(4) -0.012(3) -0.035(4) 0.051(4)
C12 0.105(5) 0.070(4) 0.162(5) 0.011(3) -0.034(4) 0.030(4)
C13 0.073(4) 0.081(4) 0.131(4) 0.021(3) -0.015(3) 0.020(3)
C14 0.068(3) 0.079(3) 0.070(3) 0.004(2) -0.011(2) 0.033(3)
O1 0.118(3) 0.155(3) 0.075(3) 0.018(2) 0.010(2) 0.094(3)

loop_
_atom_type_symbol
_atom_type_description
_atom_type_scat_dispersion_real
_atom_type_scat_dispersion_imag
_atom_type_scat_source
C C 0.0033 0.0016 'International Tables Vol C Tables 4.2.6.8 and 6.1.1.4'
N N 0.0061 0.0033 'International Tables Vol C Tables 4.2.6.8 and 6.1.1.4'
O O 0.0106 0.0060 'International Tables Vol C Tables 4.2.6.8 and 6.1.1.4'
H H 0.0000 0.0000 'International Tables Vol C Tables 4.2.6.8 and 6.1.1.4'

loop_
_geom_angle_atom_site_label_1
_geom_angle_atom_site_label_2
_geom_angle_atom_site_label_3
_geom_angle
C3 N1 C6 103.5(3)
C3 N2 C5 107.0(4)
C3 N2 C2 115.6(4)
C5 N2 C2 137.3(4)
C2 C1 C4 107.4(3)
C2 C1 H1A 110.2
C4 C1 H1A 110.2
C2 C1 H1B 110.2
C4 C1 H1B 110.2
H1A C1 H1B 108.5
N2 C2 C1 102.6(3)
N2 C2 H2A 111.3
C1 C2 H2A 111.3
N2 C2 H2B 111.3
C1 C2 H2B 111.3
H2A C2 H2B 109.2
N1 C3 N2 114.0(4)
N1 C3 C4 135.8(5)
N2 C3 C4 110.1(4)
C3 C4 C1 104.0(3)
C3 C4 H4A 111.0
C1 C4 H4A 111.0
C3 C4 H4B 111.0
C1 C4 H4B 111.0
H4A C4 H4B 109.0
N2 C5 C6 105.4(4)
N2 C5 C10 132.0(5)
C6 C5 C10 122.6(4)
C5 C6 N1 109.9(4)
C5 C6 C7 120.7(4)
N1 C6 C7 129.3(4)
C14 C7 C6 123.8(4)
C14 C7 C8 119.4(4)
C6 C7 C8 116.8(4)
C11 C8 C7 117.9(4)
C11 C8 C9 121.7(5)
C7 C8 C9 120.4(4)
C10 C9 C8 122.5(4)
C10 C9 H9 118.7
C8 C9 H9 118.7
C9 C10 C5 116.9(4)
C9 C10 H10 121.5
C5 C10 H10 121.5
C12 C11 C8 121.0(5)
C12 C11 H11 119.5
C8 C11 H11 119.5
C11 C12 C13 121.2(5)
C11 C12 H12 119.4
C13 C12 H12 119.4
C14 C13 C12 119.5(4)
C14 C13 H13 120.3
C12 C13 H13 120.3
C13 C14 C7 120.9(4)
C13 C14 H14 119.5
C7 C14 H14 119.5
H1J O1 H1H 111(4)

loop_
_geom_bond_atom_site_label_1
_geom_bond_atom_site_label_2
_geom_bond_distance
N1 C3 1.316(4)
N1 C6 1.408(4)
N2 C3 1.356(4)
N2 C5 1.370(4)
N2 C2 1.456(4)
C1 C2 1.549(4)
C1 C4 1.553(4)
C1 H1A 0.9700
C1 H1B 0.9700
C2 H2A 0.9700
C2 H2B 0.9700
C3 C4 1.493(4)
C4 H4A 0.9700
C4 H4B 0.9700
C5 C6 1.396(4)
C5 C10 1.403(4)
C6 C7 1.413(4)
C7 C14 1.406(4)
C7 C8 1.416(4)
C8 C11 1.415(5)
C8 C9 1.422(5)
C9 C10 1.367(4)
C9 H9 0.9300
C10 H10 0.9300
C11 C12 1.354(5)
C11 H11 0.9300
C12 C13 1.392(5)
C12 H12 0.9300
C13 C14 1.370(4)
C13 H13 0.9300
C14 H14 0.9300
O1 H1J 0.93(4)
O1 H1H 0.74(5)

loop_
_geom_torsion_atom_site_label_1
_geom_torsion_atom_site_label_2
_geom_torsion_atom_site_label_3
_geom_torsion_atom_site_label_4
_geom_torsion
C3 N2 C2 C1 -5.8(4)
C5 N2 C2 C1 178.1(4)
C4 C1 C2 N2 5.6(4)
C6 N1 C3 N2 0.8(4)
C6 N1 C3 C4 178.0(4)
C5 N2 C3 N1 -1.3(4)
C2 N2 C3 N1 -178.6(3)
C5 N2 C3 C4 -179.2(3)
C2 N2 C3 C4 3.5(4)
N1 C3 C4 C1 -176.8(4)
N2 C3 C4 C1 0.5(4)
C2 C1 C4 C3 -3.9(4)
C3 N2 C5 C6 1.2(4)
C2 N2 C5 C6 177.6(4)
C3 N2 C5 C10 179.0(4)
C2 N2 C5 C10 -4.7(7)
N2 C5 C6 N1 -0.8(4)
C10 C5 C6 N1 -178.8(3)
N2 C5 C6 C7 178.1(3)
C10 C5 C6 C7 0.1(5)
C3 N1 C6 C5 0.0(4)
C3 N1 C6 C7 -178.8(3)
C5 C6 C7 C14 178.8(3)
N1 C6 C7 C14 -2.6(6)
C5 C6 C7 C8 -1.1(5)
N1 C6 C7 C8 177.5(3)
C14 C7 C8 C11 1.2(5)
C6 C7 C8 C11 -178.9(3)
C14 C7 C8 C9 -178.6(3)
C6 C7 C8 C9 1.3(5)
C11 C8 C9 C10 179.7(4)
C7 C8 C9 C10 -0.5(6)
C8 C9 C10 C5 -0.5(6)
N2 C5 C10 C9 -176.7(4)
C6 C5 C10 C9 0.7(5)
C7 C8 C11 C12 -0.6(6)
C9 C8 C11 C12 179.1(4)
C8 C11 C12 C13 -0.8(8)
C11 C12 C13 C14 1.6(8)
C12 C13 C14 C7 -1.1(7)
C6 C7 C14 C13 179.7(4)
C8 C7 C14 C13 -0.4(6)
